data_7044250
loop_
_publ_author_name
'Payel, Laskar'
'yamamoto, Keishi'
'Srinivas, Anga'
'Mifleur, Alexis'
'Nagae, Haruki'
'Tsurugi, Hayato'
'Mashima, Kazushi'

_publ_section_title
;
 Tantallacyclopentadiene as a Unique Metal-containing Diene Ligand
 Coordinated to Nickel for Preparing Tantalum---Nickel Heterobimetallic
 Complexes
;
_journal_name_full 'Dalton Trans.'
_journal_paper_doi 10.1039/C7DT02481A
_journal_year 2017
_chemical_formula_moiety 'C20 H32 Cl3 Ni Ta'
_chemical_formula_sum 'C20 H32 Cl3 Ni Ta'
_chemical_formula_weight 618.48
_chemical_properties_physical ', Air-sensitive'
_space_group_crystal_system monoclinic
_space_group_IT_number 14
_space_group_name_Hall '-P 2yn'
_space_group_name_H-M_alt 'P 1 21/n 1'
_symmetry_space_group_name_Hall '-P 2yn'
_symmetry_space_group_name_H-M 'P 1 21/n 1'
_atom_sites_solution_hydrogens geom
_atom_sites_solution_primary direct
_atom_sites_solution_secondary difmap
_audit_update_record
;
2017-06-02 deposited with the CCDC.
2017-09-14 downloaded from the CCDC.
;
_cell_angle_alpha 90.0000
_cell_angle_beta 104.420(3)
_cell_angle_gamma 90.0000
_cell_formula_units_Z 4
_cell_length_a 9.680(3)
_cell_length_b 16.427(5)
_cell_length_c 14.080(5)
_cell_measurement_reflns_used 4900
_cell_measurement_temperature 113
_cell_measurement_theta_max 27.46
_cell_measurement_theta_min 3.18
_cell_volume 2168.4(12)
_computing_cell_refinement CrystalClear
_computing_data_collection 'CrystalClear (Rigaku Inc., 2007)'
_computing_data_reduction CrystalClear
_computing_molecular_graphics 'CrystalStructure 4.1'
_computing_publication_material 'CrystalStructure 4.1 (Rigaku, 2014)'
_computing_structure_refinement 'SHELXL2013 (Sheldrick, 2008)'
_computing_structure_solution 'SHELXS2013 (Sheldrick, 2008)'
_diffrn_ambient_temperature 113
_diffrn_detector_area_resol_mean 7.314
_diffrn_measured_fraction_theta_full 0.996
_diffrn_measured_fraction_theta_max 0.994
_diffrn_measurement_device_type 'Rigaku Mercury70'
_diffrn_measurement_method \w
_diffrn_radiation_type 'Mo K\a'
_diffrn_radiation_wavelength 0.71075
_diffrn_reflns_av_R_equivalents 0.0437
_diffrn_reflns_Laue_measured_fraction_full 0.996
_diffrn_reflns_Laue_measured_fraction_max 0.994
_diffrn_reflns_limit_h_max 12
_diffrn_reflns_limit_h_min -12
_diffrn_reflns_limit_k_max 21
_diffrn_reflns_limit_k_min -21
_diffrn_reflns_limit_l_max 17
_diffrn_reflns_limit_l_min -17
_diffrn_reflns_number 19778
_diffrn_reflns_point_group_measured_fraction_full 0.996
_diffrn_reflns_point_group_measured_fraction_max 0.994
_diffrn_reflns_theta_full 25.242
_diffrn_reflns_theta_max 27.082
_diffrn_reflns_theta_min 3.179
_diffrn_standards_number 0
_exptl_absorpt_coefficient_mu 6.275
_exptl_absorpt_correction_T_max 0.236
_exptl_absorpt_correction_T_min 0.200
_exptl_absorpt_correction_type multi-scan
_exptl_absorpt_process_details 'REQAB (Rigaku, 1998)'
_exptl_crystal_colour red
_exptl_crystal_density_diffrn 1.894
_exptl_crystal_density_method 'not measured'
_exptl_crystal_description block
_exptl_crystal_F_000 1216.00
_exptl_crystal_recrystallization_method 'Re-crystallisation from solvent'
_exptl_crystal_size_max 0.310
_exptl_crystal_size_mid 0.250
_exptl_crystal_size_min 0.230
_refine_diff_density_max 3.25
_refine_diff_density_min -1.74
_refine_ls_extinction_method none
_refine_ls_goodness_of_fit_ref 1.114
_refine_ls_hydrogen_treatment constr
_refine_ls_number_parameters 226
_refine_ls_number_reflns 4750
_refine_ls_number_restraints 0
_refine_ls_R_factor_all 0.0455
_refine_ls_R_factor_gt 0.0430
_refine_ls_shift/su_max 0.000
_refine_ls_structure_factor_coef Fsqd
_refine_ls_weighting_details 'w = 1/[\s^2^(Fo^2^)+(0.0486P)^2^+14.4307P] where P=(Fo^2^+2Fc^2^)/3'
_refine_ls_weighting_scheme calc
_refine_ls_wR_factor_gt 0.1063
_refine_ls_wR_factor_ref 0.1085
_reflns_number_gt 4477
_reflns_number_total 4750
_reflns_threshold_expression F^2^>2.0\s(F^2^)
_cod_data_source_file c7dt02481a2.cif
_cod_data_source_block complex4
_cod_original_cell_volume 2168.3(12)
_cod_database_code 7044250
_shelxl_res_file
;
TITL complex4
CELL  0.71075 9.67990 16.42670 14.07960 90.000 104.420 90.000
ZERR  4 0.00330 0.00530 0.00470 0.000 0.003 0.000
LATT 1
SYMM .50-X, .50+Y, .50-Z
SFAC C H NI TA CL
UNIT 80 128 4 4 12
L.S. 10
FMAP 2
PLAN -5
WPDB -2
HTAB
LIST 4
TEMP -159.8
ACTA
SIZE 0.310 0.230 0.250
WGHT    0.048600   14.430699
FVAR       0.31797
TA1   4    0.073127    0.244374    0.015652    11.00000    0.01597    0.01524 =
         0.01390    0.00005    0.00218    0.00070
NI1   3    0.089687    0.169722    0.196254    11.00000    0.01740    0.01330 =
         0.01686    0.00013    0.00127   -0.00194
CL1   5    0.164030    0.372649   -0.012936    11.00000    0.04366    0.01623 =
         0.03059    0.00060    0.01665   -0.00478
CL2   5    0.098018    0.216419   -0.149801    11.00000    0.02604    0.03041 =
         0.01735   -0.00321    0.00613   -0.00069
CL3   5   -0.145303    0.173601   -0.047295    11.00000    0.01894    0.02310 =
         0.02050   -0.00355    0.00048   -0.00290
C1    1    0.233028    0.174357    0.097552    11.00000    0.02213    0.01498 =
         0.01936    0.00200    0.00177   -0.00246
C2    1    0.256921    0.235474    0.170980    11.00000    0.01636    0.01564 =
         0.01965    0.00117    0.00099   -0.00412
AFIX  43
H2    2    0.350873    0.242124    0.211126    11.00000   -1.20000
AFIX   0
C3    1    0.143111    0.289536    0.188430    11.00000    0.02585    0.01426 =
         0.01346    0.00238    0.00319   -0.00237
AFIX  43
H3    2    0.168389    0.327986    0.240265    11.00000   -1.20000
AFIX   0
C4    1    0.000294    0.287802    0.133510    11.00000    0.01902    0.01471 =
         0.01869    0.00139    0.00619   -0.00202
C5    1    0.351365    0.117603    0.082881    11.00000    0.01378    0.02018 =
         0.02201    0.00008    0.00341   -0.00176
C6    1    0.448371    0.169494    0.034486    11.00000    0.02611    0.02804 =
         0.03277    0.00022    0.01175   -0.00085
C7    1    0.441833    0.084303    0.181282    11.00000    0.02280    0.02601 =
         0.03215   -0.00061    0.00118    0.00620
C8    1    0.286813    0.047401    0.013861    11.00000    0.02686    0.02055 =
         0.02873   -0.00772    0.00598    0.00160
C9    1   -0.111431    0.343374    0.158432    11.00000    0.01954    0.01714 =
         0.01901    0.00019    0.00347    0.00050
C10   1   -0.074950    0.367377    0.266873    11.00000    0.03192    0.02659 =
         0.02494   -0.00520    0.00632    0.00300
C11   1   -0.258756    0.300192    0.131142    11.00000    0.01889    0.02779 =
         0.03250   -0.00769    0.00813   -0.00314
C12   1   -0.121442    0.421357    0.095487    11.00000    0.03513    0.01646 =
         0.03456    0.00817    0.01164    0.00653
C13   1    0.098004    0.167401    0.349303    11.00000    0.02611    0.02672 =
         0.01261    0.00238    0.00032   -0.00121
C14   1    0.196707    0.112769    0.331682    11.00000    0.02724    0.02841 =
         0.01283    0.00723   -0.00017    0.00104
C15   1    0.170627    0.020585    0.325308    11.00000    0.04093    0.02556 =
         0.02372    0.00333    0.00513    0.00527
C16   1    0.099227   -0.009736    0.220344    11.00000    0.03597    0.01714 =
         0.03068    0.00144    0.00516   -0.00085
C17   1    0.006560    0.053157    0.156473    11.00000    0.02482    0.01344 =
         0.03003   -0.00093    0.00342   -0.00727
C18   1   -0.096257    0.099702    0.183423    11.00000    0.02403    0.01958 =
         0.02779   -0.00281    0.00841   -0.00878
C19   1   -0.133207    0.088352    0.282351    11.00000    0.02748    0.03463 =
         0.02489    0.00225    0.00733   -0.00820
C20   1   -0.048676    0.145419    0.362723    11.00000    0.03189    0.02690 =
         0.02275   -0.00323    0.00939   -0.00492
HKLF 4
 
REM  complex4
REM R1 =  0.0430 for    4477 Fo > 4sig(Fo)  and  0.0455 for all    4750 data
REM    226 parameters refined using      0 restraints
 
END  
     
WGHT      0.0471     13.8659 

REM No hydrogen bonds found for HTAB generation

REM Highest difference peak  3.249,  deepest hole -1.741,  1-sigma level  0.239
Q1    1  -0.2170  0.2467 -0.0477  11.00000  0.05    3.25
Q2    1   0.0929  0.3317  0.1994  11.00000  0.05    1.99
Q3    1   0.0588  0.1688 -0.1642  11.00000  0.05    1.61
Q4    1   0.2676  0.3305  0.2705  11.00000  0.05    1.56
Q5    1   0.0012  0.1733  0.0166  11.00000  0.05    1.20
;

loop_
_symmetry_equiv_pos_site_id
_space_group_symop_operation_xyz
1 +X,+Y,+Z
2 1/2-X,1/2+Y,1/2-Z
3 -X,-Y,-Z
4 1/2+X,1/2-Y,1/2+Z

loop_
_atom_site_label
_atom_site_type_symbol
_atom_site_fract_x
_atom_site_fract_y
_atom_site_fract_z
_atom_site_U_iso_or_equiv
_atom_site_adp_type
_atom_site_occupancy
_atom_site_site_symmetry_multiplicity
_atom_site_calc_flag
_atom_site_refinement_flags
Ta1 Ta 0.07313(2) 0.24437(2) 0.01565(2) 0.01531(10) Uani 1 4 d .
Ni1 Ni 0.08969(7) 0.16972(4) 0.19625(5) 0.01638(16) Uani 1 4 d .
Cl1 Cl 0.16403(18) 0.37265(9) -0.01294(12) 0.0288(3) Uani 1 4 d .
Cl2 Cl 0.09802(16) 0.21642(10) -0.14980(10) 0.0245(3) Uani 1 4 d .
Cl3 Cl -0.14530(14) 0.17360(8) -0.04729(10) 0.0216(3) Uani 1 4 d .
C1 C 0.2330(6) 0.1744(3) 0.0975(4) 0.0194(11) Uani 1 4 d .
C2 C 0.2569(6) 0.2355(3) 0.1710(5) 0.0178(11) Uani 1 4 d .
C3 C 0.1431(6) 0.2895(3) 0.1884(4) 0.0182(11) Uani 1 4 d .
C4 C 0.0003(6) 0.2878(3) 0.1335(4) 0.0172(11) Uani 1 4 d .
C5 C 0.3514(6) 0.1176(4) 0.0829(4) 0.0188(11) Uani 1 4 d .
C6 C 0.4484(7) 0.1695(4) 0.0345(5) 0.0282(14) Uani 1 4 d .
C7 C 0.4418(7) 0.0843(4) 0.1813(5) 0.0280(14) Uani 1 4 d .
C8 C 0.2868(7) 0.0474(4) 0.0139(5) 0.0255(13) Uani 1 4 d .
C9 C -0.1114(6) 0.3434(3) 0.1584(4) 0.0188(11) Uani 1 4 d .
C10 C -0.0750(7) 0.3674(4) 0.2669(5) 0.0280(13) Uani 1 4 d .
C11 C -0.2588(6) 0.3002(4) 0.1311(5) 0.0261(13) Uani 1 4 d .
C12 C -0.1214(7) 0.4214(4) 0.0955(5) 0.0282(14) Uani 1 4 d .
C13 C 0.0980(7) 0.1674(4) 0.3493(4) 0.0226(12) Uani 1 4 d .
C14 C 0.1967(7) 0.1128(4) 0.3317(4) 0.0237(12) Uani 1 4 d .
C15 C 0.1706(8) 0.0206(4) 0.3253(5) 0.0306(14) Uani 1 4 d .
C16 C 0.0992(7) -0.0097(4) 0.2203(5) 0.0285(14) Uani 1 4 d .
C17 C 0.0066(7) 0.0532(3) 0.1565(5) 0.0234(12) Uani 1 4 d .
C18 C -0.0963(6) 0.0997(4) 0.1834(5) 0.0235(12) Uani 1 4 d .
C19 C -0.1332(7) 0.0883(4) 0.2823(5) 0.0289(14) Uani 1 4 d .
C20 C -0.0487(7) 0.1454(4) 0.3627(5) 0.0267(13) Uani 1 4 d .
H6A H 0.487396 0.214101 0.076822 0.0127 Uiso 1 4 calc R
H6B H 0.524962 0.136348 0.023771 0.0127 Uiso 1 4 calc R
H6C H 0.393767 0.190236 -0.027135 0.0127 Uiso 1 4 calc R
H7A H 0.381758 0.054234 0.21366 0.0127 Uiso 1 4 calc R
H7B H 0.514703 0.049017 0.169192 0.0127 Uiso 1 4 calc R
H7C H 0.485283 0.128735 0.22211 0.0127 Uiso 1 4 calc R
H8A H 0.236577 0.069065 -0.048524 0.0127 Uiso 1 4 calc R
H8B H 0.361707 0.012097 0.005048 0.0127 Uiso 1 4 calc R
H8C H 0.221834 0.017102 0.041803 0.0127 Uiso 1 4 calc R
H10A H 0.014708 0.395673 0.283058 0.0127 Uiso 1 4 calc R
H10B H -0.148228 0.402332 0.278872 0.0127 Uiso 1 4 calc R
H10C H -0.068282 0.319387 0.306503 0.0127 Uiso 1 4 calc R
H11A H -0.253473 0.25039 0.167538 0.0127 Uiso 1 4 calc R
H11B H -0.329449 0.335126 0.146787 0.0127 Uiso 1 4 calc R
H11C H -0.284418 0.28836 0.06221 0.0127 Uiso 1 4 calc R
H12A H -0.148623 0.407106 0.027176 0.0127 Uiso 1 4 calc R
H12B H -0.191551 0.45738 0.110023 0.0127 Uiso 1 4 calc R
H12C H -0.030427 0.448136 0.109923 0.0127 Uiso 1 4 calc R
H13 H 0.139891 0.216236 0.385056 0.0127 Uiso 1 4 calc R
H14 H 0.296473 0.12889 0.35718 0.0127 Uiso 1 4 calc R
H15A H 0.261939 -0.006417 0.348184 0.0127 Uiso 1 4 calc R
H15B H 0.109503 0.006928 0.36808 0.0127 Uiso 1 4 calc R
H16A H 0.172529 -0.025451 0.187808 0.0127 Uiso 1 4 calc R
H16B H 0.039359 -0.056303 0.22412 0.0127 Uiso 1 4 calc R
H17 H -0.013341 0.041753 0.08606 0.0127 Uiso 1 4 calc R
H18 H -0.176869 0.115431 0.129223 0.0127 Uiso 1 4 calc R
H19A H -0.234211 0.098878 0.273458 0.0127 Uiso 1 4 calc R
H19B H -0.112416 0.032481 0.30345 0.0127 Uiso 1 4 calc R
H20A H -0.03595 0.119103 0.425949 0.0127 Uiso 1 4 calc R
H20B H -0.102099 0.195532 0.362007 0.0127 Uiso 1 4 calc R
H2 H 0.35087 0.24212 0.21113 0.0214 Uiso 1 4 calc R
H3 H 0.16839 0.32799 0.24027 0.0218 Uiso 1 4 calc R

loop_
_atom_site_aniso_label
_atom_site_aniso_U_11
_atom_site_aniso_U_22
_atom_site_aniso_U_33
_atom_site_aniso_U_12
_atom_site_aniso_U_13
_atom_site_aniso_U_23
Ta1 0.01597(14) 0.01524(14) 0.01390(15) 0.00070(7) 0.00218(10) 0.00005(7)
Ni1 0.0174(3) 0.0133(3) 0.0169(4) -0.0019(3) 0.0013(3) 0.0001(3)
Cl1 0.0437(9) 0.0162(6) 0.0306(8) -0.0048(6) 0.0167(7) 0.0006(6)
Cl2 0.0260(7) 0.0304(8) 0.0174(7) -0.0007(6) 0.0061(6) -0.0032(6)
Cl3 0.0189(6) 0.0231(7) 0.0205(7) -0.0029(5) 0.0005(5) -0.0036(5)
C1 0.022(3) 0.015(3) 0.019(3) -0.002(2) 0.002(2) 0.002(2)
C2 0.016(3) 0.016(2) 0.020(3) -0.004(2) 0.001(2) 0.001(2)
C3 0.026(3) 0.014(3) 0.013(3) -0.002(2) 0.003(2) 0.002(2)
C4 0.019(3) 0.015(2) 0.019(3) -0.002(2) 0.006(2) 0.001(2)
C5 0.014(2) 0.020(3) 0.022(3) -0.002(2) 0.003(2) 0.000(2)
C6 0.026(3) 0.028(3) 0.033(4) -0.001(3) 0.012(3) 0.000(3)
C7 0.023(3) 0.026(3) 0.032(4) 0.006(2) 0.001(3) -0.001(3)
C8 0.027(3) 0.021(3) 0.029(3) 0.002(2) 0.006(3) -0.008(2)
C9 0.020(3) 0.017(3) 0.019(3) 0.001(2) 0.003(2) 0.000(2)
C10 0.032(3) 0.027(3) 0.025(3) 0.003(3) 0.006(3) -0.005(3)
C11 0.019(3) 0.028(3) 0.033(3) -0.003(2) 0.008(3) -0.008(3)
C12 0.035(3) 0.016(3) 0.035(4) 0.007(2) 0.012(3) 0.008(3)
C13 0.026(3) 0.027(3) 0.013(3) -0.001(2) 0.000(2) 0.002(2)
C14 0.027(3) 0.028(3) 0.013(3) 0.001(2) -0.000(2) 0.007(2)
C15 0.041(4) 0.026(3) 0.024(3) 0.005(3) 0.005(3) 0.003(3)
C16 0.036(3) 0.017(3) 0.031(4) -0.001(2) 0.005(3) 0.001(2)
C17 0.025(3) 0.013(3) 0.030(3) -0.007(2) 0.003(3) -0.001(2)
C18 0.024(3) 0.020(3) 0.028(3) -0.009(2) 0.008(2) -0.003(2)
C19 0.027(3) 0.035(3) 0.025(3) -0.008(3) 0.007(3) 0.002(3)
C20 0.032(3) 0.027(3) 0.023(3) -0.005(3) 0.009(3) -0.003(3)

loop_
_atom_type_symbol
_atom_type_description
_atom_type_scat_dispersion_real
_atom_type_scat_dispersion_imag
_atom_type_scat_source
C C 0.0033 0.0016
;
International Tables for Crystallography
(Vol. C, Tables 4.2.6.8 and 6.1.1.4)
;
H H 0.0000 0.0000
;
International Tables for Crystallography
(Vol. C, Table 6.1.1.4)
;
Ni Ni 0.3393 1.1124
;
International Tables for Crystallography
(Vol. C, Tables 4.2.6.8 and 6.1.1.4)
;
Ta Ta -0.7052 6.5227
;
International Tables for Crystallography
(Vol. C, Tables 4.2.6.8 and 6.1.1.4)
;
Cl Cl 0.1484 0.1585
;
International Tables for Crystallography
(Vol. C, Tables 4.2.6.8 and 6.1.1.4)
;

loop_
_geom_angle_atom_site_label_1
_geom_angle_atom_site_label_2
_geom_angle_atom_site_label_3
_geom_angle
_geom_angle_publ_flag
Ni1 Ta1 Cl1 127.53(4) yes
Ni1 Ta1 Cl2 142.06(5) yes
Ni1 Ta1 Cl3 88.21(4) yes
Ni1 Ta1 C1 51.24(19) yes
Ni1 Ta1 C2 45.42(15) yes
Ni1 Ta1 C3 45.23(13) yes
Ni1 Ta1 C4 51.62(15) yes
Cl1 Ta1 Cl2 82.85(6) yes
Cl1 Ta1 Cl3 135.03(5) yes
Cl1 Ta1 C1 109.74(17) yes
Cl1 Ta1 C2 89.25(14) yes
Cl1 Ta1 C3 82.95(14) yes
Cl1 Ta1 C4 92.56(16) yes
Cl2 Ta1 Cl3 80.96(5) yes
Cl2 Ta1 C1 101.06(19) yes
Cl2 Ta1 C2 128.02(16) yes
Cl2 Ta1 C3 157.92(15) yes
Cl2 Ta1 C4 163.02(14) yes
Cl3 Ta1 C1 114.43(16) yes
Cl3 Ta1 C2 132.94(15) yes
Cl3 Ta1 C3 120.87(15) yes
Cl3 Ta1 C4 91.05(15) yes
C1 Ta1 C2 35.3(2) yes
C1 Ta1 C3 68.2(2) yes
C1 Ta1 C4 95.9(2) yes
C2 Ta1 C3 35.0(2) yes
C2 Ta1 C4 68.0(2) yes
C3 Ta1 C4 34.7(2) yes
Ta1 Ni1 C1 46.40(14) yes
Ta1 Ni1 C2 58.60(16) yes
Ta1 Ni1 C3 59.07(16) yes
Ta1 Ni1 C4 47.49(16) yes
Ta1 Ni1 C13 154.92(17) yes
Ta1 Ni1 C14 155.08(18) yes
Ta1 Ni1 C17 103.09(18) yes
Ta1 Ni1 C18 107.93(17) yes
C1 Ni1 C2 38.8(2) yes
C1 Ni1 C3 74.0(2) yes
C1 Ni1 C4 87.9(2) yes
C1 Ni1 C13 140.2(2) yes
C1 Ni1 C14 109.7(2) yes
C1 Ni1 C17 97.1(2) yes
C1 Ni1 C18 128.8(2) yes
C2 Ni1 C3 42.5(2) yes
C2 Ni1 C4 73.5(2) yes
C2 Ni1 C13 110.6(2) yes
C2 Ni1 C14 99.0(2) yes
C2 Ni1 C17 134.5(3) yes
C2 Ni1 C18 165.5(2) yes
C3 Ni1 C4 38.3(2) yes
C3 Ni1 C13 97.2(2) yes
C3 Ni1 C14 113.3(2) yes
C3 Ni1 C17 161.7(2) yes
C3 Ni1 C18 138.0(2) yes
C4 Ni1 C13 109.3(2) yes
C4 Ni1 C14 142.2(2) yes
C4 Ni1 C17 127.3(2) yes
C4 Ni1 C18 101.7(2) yes
C13 Ni1 C14 37.5(2) yes
C13 Ni1 C17 99.7(3) yes
C13 Ni1 C18 83.9(2) yes
C14 Ni1 C17 84.7(2) yes
C14 Ni1 C18 92.9(2) yes
C17 Ni1 C18 38.4(3) yes
Ta1 C1 Ni1 82.4(2) yes
Ta1 C1 C2 88.6(3) yes
Ta1 C1 C5 139.1(4) yes
Ni1 C1 C2 65.0(4) yes
Ni1 C1 C5 132.6(4) yes
C2 C1 C5 122.6(5) yes
Ta1 C2 Ni1 75.97(17) yes
Ta1 C2 C1 56.1(3) yes
Ta1 C2 C3 73.1(3) yes
Ni1 C2 C1 76.2(4) yes
Ni1 C2 C3 68.6(3) yes
C1 C2 C3 123.5(5) yes
Ta1 C3 Ni1 75.70(17) yes
Ta1 C3 C2 71.9(3) yes
Ta1 C3 C4 57.4(3) yes
Ni1 C3 C2 68.9(3) yes
Ni1 C3 C4 77.5(3) yes
C2 C3 C4 124.5(5) yes
Ta1 C4 Ni1 80.9(2) yes
Ta1 C4 C3 87.9(4) yes
Ta1 C4 C9 142.2(4) yes
Ni1 C4 C3 64.3(3) yes
Ni1 C4 C9 131.5(4) yes
C3 C4 C9 121.3(5) yes
C1 C5 C6 106.3(5) yes
C1 C5 C7 111.8(5) yes
C1 C5 C8 110.0(4) yes
C6 C5 C7 108.7(5) yes
C6 C5 C8 109.3(5) yes
C7 C5 C8 110.6(5) yes
C4 C9 C10 112.6(5) yes
C4 C9 C11 109.3(5) yes
C4 C9 C12 108.1(5) yes
C10 C9 C11 109.5(5) yes
C10 C9 C12 108.9(5) yes
C11 C9 C12 108.3(5) yes
Ni1 C13 C14 71.6(4) yes
Ni1 C13 C20 109.1(4) yes
C14 C13 C20 125.3(6) yes
Ni1 C14 C13 70.9(3) yes
Ni1 C14 C15 110.0(4) yes
C13 C14 C15 122.8(6) yes
C14 C15 C16 113.6(5) yes
C15 C16 C17 113.9(5) yes
Ni1 C17 C16 109.5(4) yes
Ni1 C17 C18 71.1(3) yes
C16 C17 C18 125.3(6) yes
Ni1 C18 C17 70.5(4) yes
Ni1 C18 C19 112.1(4) yes
C17 C18 C19 122.0(5) yes
C18 C19 C20 113.1(6) yes
C13 C20 C19 113.3(6) yes
Ta1 C2 H2 153.750 no
Ni1 C2 H2 129.624 no
C1 C2 H2 118.253 no
C3 C2 H2 118.247 no
Ta1 C3 H3 155.636 no
Ni1 C3 H3 128.223 no
C2 C3 H3 117.760 no
C4 C3 H3 117.763 no
C5 C6 H6A 109.588 no
C5 C6 H6B 109.489 no
C5 C6 H6C 109.641 no
H6A C6 H6B 109.259 no
H6A C6 H6C 109.463 no
H6B C6 H6C 109.386 no
C5 C7 H7A 109.465 no
C5 C7 H7B 109.420 no
C5 C7 H7C 109.542 no
H7A C7 H7B 109.398 no
H7A C7 H7C 109.508 no
H7B C7 H7C 109.493 no
C5 C8 H8A 109.503 no
C5 C8 H8B 109.491 no
C5 C8 H8C 109.548 no
H8A C8 H8B 109.409 no
H8A C8 H8C 109.444 no
H8B C8 H8C 109.432 no
C9 C10 H10A 109.374 no
C9 C10 H10B 109.436 no
C9 C10 H10C 109.516 no
H10A C10 H10B 109.421 no
H10A C10 H10C 109.504 no
H10B C10 H10C 109.575 no
C9 C11 H11A 109.486 no
C9 C11 H11B 109.475 no
C9 C11 H11C 109.457 no
H11A C11 H11B 109.470 no
H11A C11 H11C 109.466 no
H11B C11 H11C 109.475 no
C9 C12 H12A 109.518 no
C9 C12 H12B 109.576 no
C9 C12 H12C 109.565 no
H12A C12 H12B 109.369 no
H12A C12 H12C 109.369 no
H12B C12 H12C 109.430 no
Ni1 C13 H13 114.235 no
C14 C13 H13 114.145 no
C20 C13 H13 114.210 no
Ni1 C14 H14 114.954 no
C13 C14 H14 115.006 no
C15 C14 H14 114.914 no
C14 C15 H15A 108.005 no
C14 C15 H15B 108.003 no
C16 C15 H15A 108.837 no
C16 C15 H15B 108.761 no
H15A C15 H15B 109.546 no
C15 C16 H16A 109.317 no
C15 C16 H16B 109.401 no
C17 C16 H16A 107.259 no
C17 C16 H16B 107.346 no
H16A C16 H16B 109.486 no
Ni1 C17 H17 114.225 no
C16 C17 H17 114.190 no
C18 C17 H17 114.226 no
Ni1 C18 H18 114.862 no
C17 C18 H18 114.859 no
C19 C18 H18 114.745 no
C18 C19 H19A 108.468 no
C18 C19 H19B 108.400 no
C20 C19 H19A 108.703 no
C20 C19 H19B 108.624 no
H19A C19 H19B 109.502 no
C13 C20 H20A 108.098 no
C13 C20 H20B 107.973 no
C19 C20 H20A 109.045 no
C19 C20 H20B 108.945 no
H20A C20 H20B 109.460 no

loop_
_geom_bond_atom_site_label_1
_geom_bond_atom_site_label_2
_geom_bond_distance
_geom_bond_publ_flag
Ta1 Ni1 2.7914(11) yes
Ta1 Cl1 2.3565(17) yes
Ta1 Cl2 2.4443(17) yes
Ta1 Cl3 2.3820(14) yes
Ta1 C1 2.039(5) yes
Ta1 C2 2.456(5) yes
Ta1 C3 2.471(5) yes
Ta1 C4 2.084(6) yes
Ni1 C1 2.196(7) yes
Ni1 C2 2.049(6) yes
Ni1 C3 2.045(6) yes
Ni1 C4 2.216(5) yes
Ni1 C13 2.137(6) yes
Ni1 C14 2.145(6) yes
Ni1 C17 2.098(6) yes
Ni1 C18 2.106(6) yes
C1 C2 1.418(8) yes
C1 C5 1.530(8) yes
C2 C3 1.482(9) yes
C3 C4 1.406(7) yes
C4 C9 1.521(8) yes
C5 C6 1.546(10) yes
C5 C7 1.543(8) yes
C5 C8 1.537(8) yes
C9 C10 1.531(9) yes
C9 C11 1.553(8) yes
C9 C12 1.547(9) yes
C13 C14 1.378(9) yes
C13 C20 1.522(10) yes
C14 C15 1.534(9) yes
C15 C16 1.550(9) yes
C16 C17 1.510(8) yes
C17 C18 1.381(9) yes
C18 C19 1.533(10) yes
C19 C20 1.539(9) yes
C2 H2 0.950 no
C3 H3 0.950 no
C6 H6A 0.961 no
C6 H6B 0.962 no
C6 H6C 0.959 no
C7 H7A 0.960 no
C7 H7B 0.960 no
C7 H7C 0.959 no
C8 H8A 0.960 no
C8 H8B 0.960 no
C8 H8C 0.960 no
C10 H10A 0.961 no
C10 H10B 0.960 no
C10 H10C 0.959 no
C11 H11A 0.960 no
C11 H11B 0.960 no
C11 H11C 0.960 no
C12 H12A 0.961 no
C12 H12B 0.960 no
C12 H12C 0.960 no
C13 H13 0.980 no
C14 H14 0.979 no
C15 H15A 0.970 no
C15 H15B 0.970 no
C16 H16A 0.970 no
C16 H16B 0.969 no
C17 H17 0.980 no
C18 H18 0.980 no
C19 H19A 0.970 no
C19 H19B 0.970 no
C20 H20A 0.970 no
C20 H20B 0.971 no

loop_
_geom_contact_atom_site_label_1
_geom_contact_atom_site_label_2
_geom_contact_distance
_geom_contact_publ_flag
_geom_contact_site_symmetry_2
Cl1 C12 3.565(8) no .
Cl3 C17 3.494(6) no .
Cl3 C18 3.389(7) no .
C2 C6 3.174(10) no .
C2 C7 3.043(9) no .
C3 C10 2.911(10) no .
C3 C12 3.360(8) no .
C7 C14 3.583(10) no .
C13 C16 3.431(9) no .
C14 C19 3.121(9) no .
C15 C18 3.128(8) no .
C15 C19 3.061(10) no .
C15 C20 3.090(10) no .
C16 C19 3.066(10) no .
C17 C20 3.433(10) no .
Cl1 C12 3.568(6) no 3_565
C6 C11 3.546(9) no 1_655
C11 C6 3.546(9) no 1_455
C12 Cl1 3.568(6) no 3_565
Ta1 H6C 3.4232 no .
Ta1 H8A 3.5106 no .
Ta1 H12A 3.4574 no .
Ni1 H7A 3.3625 no .
Ni1 H10C 3.4604 no .
Ni1 H11A 3.5050 no .
Ni1 H15B 3.5791 no .
Ni1 H16A 3.3141 no .
Ni1 H19B 3.5579 no .
Ni1 H20B 3.3512 no .
Cl1 H12A 3.2635 no .
Cl1 H12C 3.1137 no .
Cl2 H6C 2.9834 no .
Cl2 H8A 2.9561 no .
Cl3 H11C 2.9628 no .
Cl3 H17 2.9416 no .
Cl3 H18 2.7497 no .
C1 H6A 2.6328 no .
C1 H6B 3.3040 no .
C1 H6C 2.6327 no .
C1 H7A 2.7325 no .
C1 H7B 3.3647 no .
C1 H7C 2.7326 no .
C1 H8A 2.6940 no .
C1 H8B 3.3407 no .
C1 H8C 2.6942 no .
C1 H17 3.2041 no .
C1 H3 3.3800 no .
C2 H6A 2.8864 no .
C2 H6C 3.4537 no .
C2 H7A 3.2129 no .
C2 H7C 2.7724 no .
C2 H13 3.4883 no .
C2 H14 3.0959 no .
C3 H10A 2.6803 no .
C3 H10C 2.9808 no .
C3 H12C 3.1474 no .
C3 H13 3.0262 no .
C4 H10A 2.7288 no .
C4 H10B 3.3557 no .
C4 H10C 2.7290 no .
C4 H11A 2.6883 no .
C4 H11B 3.3353 no .
C4 H11C 2.6880 no .
C4 H12A 2.6618 no .
C4 H12B 3.3184 no .
C4 H12C 2.6620 no .
C4 H18 3.3030 no .
C4 H2 3.3803 no .
C5 H16A 3.4604 no .
C5 H2 2.7292 no .
C6 H7A 3.3428 no .
C6 H7B 2.7054 no .
C6 H7C 2.6616 no .
C6 H8A 2.6640 no .
C6 H8B 2.7179 no .
C6 H8C 3.3463 no .
C6 H2 3.1094 no .
C7 H6A 2.6883 no .
C7 H6B 2.6806 no .
C7 H6C 3.3430 no .
C7 H8A 3.3581 no .
C7 H8B 2.6845 no .
C7 H8C 2.7435 no .
C7 H14 3.2226 no .
C7 H15A 3.5795 no .
C7 H16A 3.1896 no .
C7 H2 2.8030 no .
C8 H6A 3.3462 no .
C8 H6B 2.7034 no .
C8 H6C 2.6848 no .
C8 H7A 2.7355 no .
C8 H7B 2.6921 no .
C8 H7C 3.3567 no .
C8 H16A 3.1628 no .
C8 H17 3.3098 no .
C9 H3 2.6784 no .
C10 H11A 2.7261 no .
C10 H11B 2.6709 no .
C10 H11C 3.3451 no .
C10 H12A 3.3354 no .
C10 H12B 2.6636 no .
C10 H12C 2.7024 no .
C10 H13 3.3963 no .
C10 H20B 3.1634 no .
C10 H3 2.5587 no .
C11 H10A 3.3500 no .
C11 H10B 2.6792 no .
C11 H10C 2.7070 no .
C11 H12A 2.6723 no .
C11 H12B 2.6973 no .
C11 H12C 3.3480 no .
C11 H18 3.1386 no .
C12 H10A 2.6750 no .
C12 H10B 2.6767 no .
C12 H10C 3.3371 no .
C12 H11A 3.3460 no .
C12 H11B 2.7031 no .
C12 H11C 2.6671 no .
C12 H3 3.3956 no .
C13 H10C 2.9503 no .
C13 H15A 3.2685 no .
C13 H15B 2.6488 no .
C13 H19A 3.3224 no .
C13 H19B 2.9702 no .
C13 H3 3.2095 no .
C14 H7A 2.8943 no .
C14 H7C 3.5211 no .
C14 H16A 3.0128 no .
C14 H16B 3.3434 no .
C14 H19B 3.2030 no .
C14 H20A 2.8867 no .
C14 H20B 3.3184 no .
C14 H2 3.2991 no .
C15 H7A 2.9246 no .
C15 H13 3.3540 no .
C15 H17 3.4134 no .
C15 H19B 2.6869 no .
C15 H20A 3.1680 no .
C16 H7A 2.9531 no .
C16 H8C 3.0672 no .
C16 H14 3.2728 no .
C16 H18 3.3628 no .
C16 H19B 2.6910 no .
C17 H7A 3.5189 no .
C17 H8C 2.9959 no .
C17 H15A 3.3214 no .
C17 H15B 2.9946 no .
C17 H19A 3.2590 no .
C17 H19B 2.6289 no .
C18 H11A 2.8851 no .
C18 H15B 3.2357 no .
C18 H16A 3.3045 no .
C18 H16B 2.8713 no .
C18 H20A 3.3331 no .
C18 H20B 2.9790 no .
C19 H11A 3.1806 no .
C19 H13 3.4042 no .
C19 H15B 2.7117 no .
C19 H16B 3.1290 no .
C19 H17 3.3418 no .
C20 H10C 2.9587 no .
C20 H11A 3.4266 no .
C20 H14 3.3723 no .
C20 H15B 2.7328 no .
C20 H18 3.2494 no .
H6A H7A 3.5546 no .
H6A H7B 2.9906 no .
H6A H7C 2.4844 no .
H6A H8A 3.5428 no .
H6A H8B 3.5917 no .
H6A H2 2.6036 no .
H6B H7A 3.5686 no .
H6B H7B 2.5221 no .
H6B H7C 2.9147 no .
H6B H8A 2.9386 no .
H6B H8B 2.5544 no .
H6B H8C 3.5892 no .
H6C H7B 3.5750 no .
H6C H7C 3.5457 no .
H6C H8A 2.4778 no .
H6C H8B 2.9891 no .
H6C H8C 3.5503 no .
H6C H2 3.5842 no .
H7A H8B 2.9765 no .
H7A H8C 2.5996 no .
H7A H14 2.6645 no .
H7A H15A 2.6494 no .
H7A H16A 2.3623 no .
H7A H2 3.1001 no .
H7B H8A 3.5557 no .
H7B H8B 2.4895 no .
H7B H8C 2.9994 no .
H7C H8B 3.5526 no .
H7C H14 2.9475 no .
H7C H2 2.2551 no .
H8A H17 3.4536 no .
H8B H16A 3.5640 no .
H8C H16A 2.3304 no .
H8C H17 2.5379 no .
H10A H11B 3.5476 no .
H10A H12A 3.5606 no .
H10A H12B 2.9200 no .
H10A H12C 2.5190 no .
H10A H13 3.3693 no .
H10A H3 2.0636 no .
H10B H11A 2.9882 no .
H10B H11B 2.4758 no .
H10B H11C 3.5420 no .
H10B H12A 3.5437 no .
H10B H12B 2.4797 no .
H10B H12C 2.9792 no .
H10B H20B 3.5846 no .
H10B H3 3.4655 no .
H10C H11A 2.5650 no .
H10C H11B 2.9468 no .
H10C H11C 3.5893 no .
H10C H12B 3.5455 no .
H10C H12C 3.5739 no .
H10C H13 2.6542 no .
H10C H20B 2.2326 no .
H10C H3 2.6837 no .
H11A H12A 3.5443 no .
H11A H12B 3.5802 no .
H11A H18 2.4403 no .
H11A H19A 2.8835 no .
H11A H20B 2.9082 no .
H11B H12A 2.9608 no .
H11B H12B 2.5351 no .
H11B H12C 3.5836 no .
H11C H12A 2.4696 no .
H11C H12B 2.9442 no .
H11C H12C 3.5443 no .
H11C H18 3.0910 no .
H12C H3 3.0345 no .
H13 H14 2.1923 no .
H13 H15B 3.4540 no .
H13 H20A 2.5025 no .
H13 H20B 2.3085 no .
H13 H2 3.5832 no .
H13 H3 2.8074 no .
H14 H15A 2.2465 no .
H14 H15B 2.7297 no .
H14 H16A 3.4827 no .
H14 H20A 3.5874 no .
H14 H2 2.9163 no .
H15A H16A 2.2298 no .
H15A H16B 2.5476 no .
H15A H19B 3.5776 no .
H15B H16A 2.8051 no .
H15B H16B 2.2277 no .
H15B H19A 3.5942 no .
H15B H19B 2.1553 no .
H15B H20A 2.5716 no .
H16A H17 2.2857 no .
H16B H17 2.4778 no .
H16B H18 3.5681 no .
H16B H19B 2.5200 no .
H17 H18 2.1952 no .
H17 H19B 3.4312 no .
H18 H19A 2.2511 no .
H18 H19B 2.7388 no .
H18 H20B 3.4374 no .
H19A H20A 2.5201 no .
H19A H20B 2.2173 no .
H19B H20A 2.2162 no .
H19B H20B 2.7969 no .
H2 H3 2.3747 no .
Cl1 H12B 3.1490 no 3_565
Cl1 H12C 3.3651 no 3_565
Cl1 H14 3.5725 no 4_454
Cl1 H15A 3.0021 no 2_555
Cl1 H15B 3.4065 no 2_555
Cl1 H19A 3.4219 no 4_554
Cl1 H20A 3.2307 no 4_554
Cl1 H20B 3.3860 no 4_554
Cl2 H7C 3.1517 no 4_454
Cl2 H10B 3.4750 no 4_554
Cl2 H10C 3.4854 no 4_554
Cl2 H11A 3.2893 no 4_554
Cl2 H11B 3.2270 no 4_554
Cl2 H16B 3.0147 no 3_555
Cl2 H20B 3.2102 no 4_554
Cl2 H2 2.7728 no 4_454
Cl3 H8C 3.2244 no 3_555
Cl3 H13 2.7421 no 4_454
Cl3 H14 3.5037 no 4_454
Cl3 H16A 3.1059 no 3_555
Cl3 H16B 3.4978 no 3_555
Cl3 H3 3.0843 no 4_454
C3 H15A 3.5469 no 2_555
C6 H10C 3.1789 no 4_554
C6 H11A 3.3034 no 1_655
C6 H11B 3.5826 no 1_655
C6 H11C 3.1863 no 1_655
C6 H20B 3.2344 no 4_554
C7 H10A 3.1504 no 2_545
C7 H10B 3.5613 no 2_545
C7 H19A 3.0901 no 1_655
C8 H17 3.0457 no 3_555
C8 H18 3.3582 no 3_555
C10 H6B 3.5043 no 4_455
C10 H6C 3.1364 no 4_455
C10 H7A 3.5691 no 2_555
C10 H7B 3.1291 no 2_555
C11 H6A 2.7725 no 1_455
C11 H6B 3.5122 no 1_455
C11 H13 3.3685 no 4_454
C12 H14 3.3531 no 4_454
C12 H15A 3.5738 no 2_555
C13 H11C 3.0183 no 4_555
C13 H12A 3.2751 no 4_555
C14 H11C 3.5932 no 4_555
C14 H12A 2.8057 no 4_555
C15 H12A 3.1738 no 4_555
C15 H12C 3.5772 no 2_545
C16 H3 3.4426 no 2_545
C17 H8A 3.1778 no 3_555
C17 H8C 3.3074 no 3_555
C18 H8A 3.4428 no 3_555
C19 H7B 3.4448 no 1_455
C19 H12B 3.3290 no 2_445
C20 H6C 3.2301 no 4_455
C20 H11C 3.4695 no 4_555
H6A C11 2.7725 no 1_655
H6A H11A 2.5851 no 1_655
H6A H11B 2.6826 no 1_655
H6A H11C 2.5759 no 1_655
H6A H13 3.5726 no 4_554
H6A H18 3.5410 no 1_655
H6A H20A 3.4397 no 4_554
H6A H20B 3.2858 no 4_554
H6B C10 3.5043 no 4_554
H6B C11 3.5122 no 1_655
H6B H8B 2.7452 no 3_655
H6B H10A 3.4067 no 4_554
H6B H10B 3.4963 no 4_554
H6B H10C 3.0538 no 4_554
H6B H11A 3.1693 no 1_655
H6B H11C 3.0717 no 1_655
H6B H13 3.4638 no 4_554
H6B H18 2.9187 no 1_655
H6B H20B 3.5961 no 4_554
H6C C10 3.1364 no 4_554
H6C C20 3.2301 no 4_554
H6C H10A 3.4730 no 4_554
H6C H10B 3.0634 no 4_554
H6C H10C 2.4647 no 4_554
H6C H11C 3.4544 no 1_655
H6C H13 3.3214 no 4_554
H6C H20A 3.3064 no 4_554
H6C H20B 2.4474 no 4_554
H7A C10 3.5691 no 2_545
H7A H10A 2.7870 no 2_545
H7A H10B 3.5715 no 2_545
H7A H12C 3.0819 no 2_545
H7B C10 3.1291 no 2_545
H7B C19 3.4448 no 1_655
H7B H8B 3.1495 no 3_655
H7B H10A 2.6407 no 2_545
H7B H10B 2.7460 no 2_545
H7B H12B 3.4942 no 2_545
H7B H12C 3.4936 no 2_545
H7B H18 3.3552 no 1_655
H7B H19A 2.6374 no 1_655
H7C Cl2 3.1517 no 4_555
H7C H11A 3.4564 no 1_655
H7C H19A 2.6755 no 1_655
H8A C17 3.1778 no 3_555
H8A C18 3.4428 no 3_555
H8A H10B 2.9529 no 4_554
H8A H16B 3.1626 no 3_555
H8A H17 2.7738 no 3_555
H8A H18 3.2377 no 3_555
H8B H6B 2.7452 no 3_655
H8B H7B 3.1495 no 3_655
H8B H8B 2.7451 no 3_655
H8B H10A 3.4945 no 2_545
H8B H10B 3.4603 no 4_554
H8B H17 3.4125 no 3_555
H8B H18 3.0788 no 3_555
H8C Cl3 3.2244 no 3_555
H8C C17 3.3074 no 3_555
H8C H17 2.5375 no 3_555
H8C H18 3.1946 no 3_555
H10A C7 3.1504 no 2_555
H10A H6B 3.4067 no 4_455
H10A H6C 3.4730 no 4_455
H10A H7A 2.7870 no 2_555
H10A H7B 2.6407 no 2_555
H10A H8B 3.4945 no 2_555
H10A H15A 3.5589 no 2_555
H10A H16A 3.2240 no 2_555
H10B Cl2 3.4750 no 4_455
H10B C7 3.5613 no 2_555
H10B H6B 3.4963 no 4_455
H10B H6C 3.0634 no 4_455
H10B H7A 3.5715 no 2_555
H10B H7B 2.7460 no 2_555
H10B H8A 2.9529 no 4_455
H10B H8B 3.4603 no 4_455
H10B H19A 3.4415 no 2_455
H10B H19B 3.1535 no 2_455
H10C Cl2 3.4854 no 4_455
H10C C6 3.1789 no 4_455
H10C H6B 3.0538 no 4_455
H10C H6C 2.4647 no 4_455
H11A Cl2 3.2893 no 4_455
H11A C6 3.3034 no 1_455
H11A H6A 2.5851 no 1_455
H11A H6B 3.1693 no 1_455
H11A H7C 3.4564 no 1_455
H11B Cl2 3.2270 no 4_455
H11B C6 3.5826 no 1_455
H11B H6A 2.6826 no 1_455
H11B H16B 3.5288 no 2_455
H11B H19B 3.3932 no 2_455
H11B H20A 3.3366 no 4_454
H11C C6 3.1863 no 1_455
H11C C13 3.0183 no 4_454
H11C C14 3.5932 no 4_454
H11C C20 3.4695 no 4_454
H11C H6A 2.5759 no 1_455
H11C H6B 3.0717 no 1_455
H11C H6C 3.4544 no 1_455
H11C H13 2.4194 no 4_454
H11C H14 3.4525 no 4_454
H11C H20A 3.0973 no 4_454
H12A C13 3.2751 no 4_454
H12A C14 2.8057 no 4_454
H12A C15 3.1738 no 4_454
H12A H13 3.2031 no 4_454
H12A H14 2.3932 no 4_454
H12A H15A 2.9454 no 4_454
H12A H15B 3.1435 no 4_454
H12B Cl1 3.1490 no 3_565
H12B C19 3.3290 no 2_455
H12B H7B 3.4942 no 2_555
H12B H15B 3.5198 no 4_454
H12B H19A 3.0327 no 2_455
H12B H19B 2.7854 no 2_455
H12C Cl1 3.3651 no 3_565
H12C C15 3.5772 no 2_555
H12C H7A 3.0819 no 2_555
H12C H7B 3.4936 no 2_555
H12C H15A 2.6261 no 2_555
H13 Cl3 2.7421 no 4_555
H13 C11 3.3685 no 4_555
H13 H6A 3.5726 no 4_455
H13 H6B 3.4638 no 4_455
H13 H6C 3.3214 no 4_455
H13 H11C 2.4194 no 4_555
H13 H12A 3.2031 no 4_555
H14 Cl1 3.5725 no 4_555
H14 Cl3 3.5037 no 4_555
H14 C12 3.3531 no 4_555
H14 H11C 3.4525 no 4_555
H14 H12A 2.3932 no 4_555
H15A Cl1 3.0021 no 2_545
H15A C3 3.5469 no 2_545
H15A C12 3.5738 no 2_545
H15A H10A 3.5589 no 2_545
H15A H12A 2.9454 no 4_555
H15A H12C 2.6261 no 2_545
H15A H3 3.1342 no 2_545
H15B Cl1 3.4065 no 2_545
H15B H12A 3.1435 no 4_555
H15B H12B 3.5198 no 4_555
H16A Cl3 3.1059 no 3_555
H16A H10A 3.2240 no 2_545
H16A H3 2.9010 no 2_545
H16B Cl2 3.0147 no 3_555
H16B Cl3 3.4978 no 3_555
H16B H8A 3.1626 no 3_555
H16B H11B 3.5288 no 2_445
H16B H2 3.5273 no 2_545
H16B H3 3.3407 no 2_545
H17 C8 3.0457 no 3_555
H17 H8A 2.7738 no 3_555
H17 H8B 3.4125 no 3_555
H17 H8C 2.5375 no 3_555
H17 H17 2.8518 no 3_555
H18 C8 3.3582 no 3_555
H18 H6A 3.5410 no 1_455
H18 H6B 2.9187 no 1_455
H18 H7B 3.3552 no 1_455
H18 H8A 3.2377 no 3_555
H18 H8B 3.0788 no 3_555
H18 H8C 3.1946 no 3_555
H19A Cl1 3.4219 no 4_455
H19A C7 3.0901 no 1_455
H19A H7B 2.6374 no 1_455
H19A H7C 2.6755 no 1_455
H19A H10B 3.4415 no 2_445
H19A H12B 3.0327 no 2_445
H19B H10B 3.1535 no 2_445
H19B H11B 3.3932 no 2_445
H19B H12B 2.7854 no 2_445
H20A Cl1 3.2307 no 4_455
H20A H6A 3.4397 no 4_455
H20A H6C 3.3064 no 4_455
H20A H11B 3.3366 no 4_555
H20A H11C 3.0973 no 4_555
H20B Cl1 3.3860 no 4_455
H20B Cl2 3.2102 no 4_455
H20B C6 3.2344 no 4_455
H20B H6A 3.2858 no 4_455
H20B H6B 3.5961 no 4_455
H20B H6C 2.4474 no 4_455
H2 Cl2 2.7728 no 4_555
H2 H16B 3.5273 no 2_555
H3 Cl3 3.0843 no 4_555
H3 C16 3.4426 no 2_555
H3 H15A 3.1342 no 2_555
H3 H16A 2.9010 no 2_555
H3 H16B 3.3407 no 2_555

loop_
_geom_torsion_atom_site_label_1
_geom_torsion_atom_site_label_2
_geom_torsion_atom_site_label_3
_geom_torsion_atom_site_label_4
_geom_torsion
_geom_torsion_publ_flag
Cl1 Ta1 Ni1 C1 -85.95(6) no
Cl1 Ta1 Ni1 C2 -38.71(6) no
Cl1 Ta1 Ni1 C3 11.35(6) no
Cl1 Ta1 Ni1 C4 57.54(6) no
Cl1 Ta1 Ni1 C13 31.85(10) no
Cl1 Ta1 Ni1 C14 -67.32(10) no
Cl1 Ta1 Ni1 C17 -173.29(6) no
Cl1 Ta1 Ni1 C18 147.15(6) no
Cl2 Ta1 Ni1 C1 50.97(6) no
Cl2 Ta1 Ni1 C2 98.20(6) no
Cl2 Ta1 Ni1 C3 148.26(6) no
Cl2 Ta1 Ni1 C4 -165.55(6) no
Cl2 Ta1 Ni1 C13 168.77(8) no
Cl2 Ta1 Ni1 C14 69.59(10) no
Cl2 Ta1 Ni1 C17 -36.38(7) no
Cl2 Ta1 Ni1 C18 -75.94(7) no
Cl3 Ta1 Ni1 C1 123.76(4) no
Cl3 Ta1 Ni1 C2 170.99(4) no
Cl3 Ta1 Ni1 C3 -138.95(4) no
Cl3 Ta1 Ni1 C4 -92.76(4) no
Cl3 Ta1 Ni1 C13 -118.44(8) no
Cl3 Ta1 Ni1 C14 142.39(8) no
Cl3 Ta1 Ni1 C17 36.42(4) no
Cl3 Ta1 Ni1 C18 -3.14(4) no
Ni1 Ta1 C1 Ni1 -0.000(19) no
Ni1 Ta1 C1 C2 -64.9(2) no
Ni1 Ta1 C1 C5 152.5(6) no
C1 Ta1 Ni1 C1 -0.00(19) no
C1 Ta1 Ni1 C2 47.23(19) no
C1 Ta1 Ni1 C3 97.30(19) no
C1 Ta1 Ni1 C4 143.49(19) no
C1 Ta1 Ni1 C13 117.8(2) no
C1 Ta1 Ni1 C14 18.6(2) no
C1 Ta1 Ni1 C17 -87.3(2) no
C1 Ta1 Ni1 C18 -126.9(2) no
Ni1 Ta1 C2 Ni1 0.00(2) no
Ni1 Ta1 C2 C1 82.6(2) no
Ni1 Ta1 C2 C3 -71.5(2) no
C2 Ta1 Ni1 C1 -47.2(2) no
C2 Ta1 Ni1 C2 0.00(19) no
C2 Ta1 Ni1 C3 50.06(19) no
C2 Ta1 Ni1 C4 96.3(2) no
C2 Ta1 Ni1 C13 70.6(2) no
C2 Ta1 Ni1 C14 -28.6(2) no
C2 Ta1 Ni1 C17 -134.6(2) no
C2 Ta1 Ni1 C18 -174.1(2) no
Ni1 Ta1 C3 Ni1 -0.00(2) no
Ni1 Ta1 C3 C2 72.12(19) no
Ni1 Ta1 C3 C4 -84.1(2) no
C3 Ta1 Ni1 C1 -97.3(2) no
C3 Ta1 Ni1 C2 -50.1(2) no
C3 Ta1 Ni1 C3 -0.0(2) no
C3 Ta1 Ni1 C4 46.2(2) no
C3 Ta1 Ni1 C13 20.5(2) no
C3 Ta1 Ni1 C14 -78.7(2) no
C3 Ta1 Ni1 C17 175.4(2) no
C3 Ta1 Ni1 C18 135.8(2) no
Ni1 Ta1 C4 Ni1 0.000(17) no
Ni1 Ta1 C4 C3 64.26(19) no
Ni1 Ta1 C4 C9 -152.6(6) no
C4 Ta1 Ni1 C1 -143.49(19) no
C4 Ta1 Ni1 C2 -96.25(19) no
C4 Ta1 Ni1 C3 -46.19(19) no
C4 Ta1 Ni1 C4 0.00(18) no
C4 Ta1 Ni1 C13 -25.69(19) no
C4 Ta1 Ni1 C14 -124.9(2) no
C4 Ta1 Ni1 C17 129.17(19) no
C4 Ta1 Ni1 C18 89.61(19) no
Cl1 Ta1 C1 Ni1 122.82(12) no
Cl1 Ta1 C1 C2 57.9(3) no
Cl1 Ta1 C1 C5 -84.7(5) no
Cl1 Ta1 C2 Ni1 150.27(15) no
Cl1 Ta1 C2 C1 -127.1(2) no
Cl1 Ta1 C2 C3 78.7(2) no
Cl1 Ta1 C3 Ni1 -170.95(16) no
Cl1 Ta1 C3 C2 -98.8(2) no
Cl1 Ta1 C3 C4 104.96(19) no
Cl1 Ta1 C4 Ni1 -137.95(12) no
Cl1 Ta1 C4 C3 -73.7(2) no
Cl1 Ta1 C4 C9 69.4(5) no
Cl2 Ta1 C1 Ni1 -150.88(11) no
Cl2 Ta1 C1 C2 144.2(2) no
Cl2 Ta1 C1 C5 1.6(5) no
Cl2 Ta1 C2 Ni1 -129.42(14) no
Cl2 Ta1 C2 C1 -46.8(3) no
Cl2 Ta1 C2 C3 159.05(12) no
Cl2 Ta1 C3 Ni1 -120.6(3) no
Cl2 Ta1 C3 C2 -48.5(5) no
Cl2 Ta1 C3 C4 155.3(2) no
Cl3 Ta1 C1 Ni1 -65.88(17) no
Cl3 Ta1 C1 C2 -130.8(2) no
Cl3 Ta1 C1 C5 86.6(5) no
Cl3 Ta1 C2 Ni1 -12.3(3) no
Cl3 Ta1 C2 C1 70.3(3) no
Cl3 Ta1 C2 C3 -83.9(2) no
Cl3 Ta1 C3 Ni1 49.9(2) no
Cl3 Ta1 C3 C2 122.01(18) no
Cl3 Ta1 C3 C4 -34.2(3) no
Cl3 Ta1 C4 Ni1 86.89(12) no
Cl3 Ta1 C4 C3 151.1(2) no
Cl3 Ta1 C4 C9 -65.7(5) no
C1 Ta1 C2 Ni1 -82.6(4) no
C1 Ta1 C2 C1 0.0(3) no
C1 Ta1 C2 C3 -154.1(5) no
C2 Ta1 C1 Ni1 64.9(4) no
C2 Ta1 C1 C2 0.0(3) no
C2 Ta1 C1 C5 -142.5(8) no
C1 Ta1 C3 Ni1 -56.4(2) no
C1 Ta1 C3 C2 15.7(2) no
C1 Ta1 C3 C4 -140.5(3) no
C3 Ta1 C1 Ni1 49.30(18) no
C3 Ta1 C1 C2 -15.6(2) no
C3 Ta1 C1 C5 -158.2(6) no
C1 Ta1 C4 Ni1 -27.8(2) no
C1 Ta1 C4 C3 36.5(3) no
C1 Ta1 C4 C9 179.6(5) no
C4 Ta1 C1 Ni1 28.0(2) no
C4 Ta1 C1 C2 -37.0(3) no
C4 Ta1 C1 C5 -179.5(5) no
C2 Ta1 C3 Ni1 -72.1(3) no
C2 Ta1 C3 C2 0.0(2) no
C2 Ta1 C3 C4 -156.2(4) no
C3 Ta1 C2 Ni1 71.5(3) no
C3 Ta1 C2 C1 154.1(5) no
C3 Ta1 C2 C3 0.0(2) no
C2 Ta1 C4 Ni1 -49.80(17) no
C2 Ta1 C4 C3 14.5(2) no
C2 Ta1 C4 C9 157.6(6) no
C4 Ta1 C2 Ni1 57.2(2) no
C4 Ta1 C2 C1 139.8(3) no
C4 Ta1 C2 C3 -14.3(2) no
C3 Ta1 C4 Ni1 -64.3(3) no
C3 Ta1 C4 C3 -0.0(2) no
C3 Ta1 C4 C9 143.1(8) no
C4 Ta1 C3 Ni1 84.1(4) no
C4 Ta1 C3 C2 156.2(5) no
C4 Ta1 C3 C4 -0.0(3) no
Ta1 Ni1 C1 Ta1 -0.0 no
Ta1 Ni1 C1 C2 92.1(2) no
Ta1 Ni1 C1 C5 -155.8(5) no
Ta1 Ni1 C2 Ta1 0.0 no
Ta1 Ni1 C2 C1 -57.97(17) no
Ta1 Ni1 C2 C3 77.01(17) no
Ta1 Ni1 C3 Ta1 0.0 no
Ta1 Ni1 C3 C2 -75.83(19) no
Ta1 Ni1 C3 C4 59.17(17) no
Ta1 Ni1 C4 Ta1 0.0 no
Ta1 Ni1 C4 C3 -92.1(3) no
Ta1 Ni1 C4 C9 157.9(5) no
Ta1 Ni1 C13 C14 -136.9(3) no
Ta1 Ni1 C13 C20 101.1(4) no
Ta1 Ni1 C14 C13 136.6(3) no
Ta1 Ni1 C14 C15 -104.4(4) no
Ta1 Ni1 C17 C16 135.8(3) no
Ta1 Ni1 C17 C18 -102.4(2) no
Ta1 Ni1 C18 C17 88.6(2) no
Ta1 Ni1 C18 C19 -153.9(3) no
C1 Ni1 C2 Ta1 58.0(3) no
C1 Ni1 C2 C1 0.0(2) no
C1 Ni1 C2 C3 135.0(4) no
C2 Ni1 C1 Ta1 -92.1(3) no
C2 Ni1 C1 C2 -0.0(2) no
C2 Ni1 C1 C5 112.2(5) no
C1 Ni1 C3 Ta1 48.35(16) no
C1 Ni1 C3 C2 -27.48(19) no
C1 Ni1 C3 C4 107.5(3) no
C3 Ni1 C1 Ta1 -62.27(19) no
C3 Ni1 C1 C2 29.8(2) no
C3 Ni1 C1 C5 142.0(4) no
C1 Ni1 C4 Ta1 25.54(18) no
C1 Ni1 C4 C3 -66.5(2) no
C1 Ni1 C4 C9 -176.6(4) no
C4 Ni1 C1 Ta1 -26.03(18) no
C4 Ni1 C1 C2 66.0(2) no
C4 Ni1 C1 C5 178.2(4) no
C1 Ni1 C13 C14 -45.7(4) no
C1 Ni1 C13 C20 -167.7(3) no
C13 Ni1 C1 Ta1 -144.2(3) no
C13 Ni1 C1 C2 -52.1(4) no
C13 Ni1 C1 C5 60.1(6) no
C1 Ni1 C14 C13 150.8(2) no
C1 Ni1 C14 C15 -90.2(4) no
C14 Ni1 C1 Ta1 -171.78(19) no
C14 Ni1 C1 C2 -79.7(3) no
C14 Ni1 C1 C5 32.5(5) no
C1 Ni1 C17 C16 89.0(4) no
C1 Ni1 C17 C18 -149.2(2) no
C17 Ni1 C1 Ta1 101.3(2) no
C17 Ni1 C1 C2 -166.6(2) no
C17 Ni1 C1 C5 -54.4(4) no
C1 Ni1 C18 C17 40.6(4) no
C1 Ni1 C18 C19 158.2(3) no
C18 Ni1 C1 Ta1 77.3(3) no
C18 Ni1 C1 C2 169.4(2) no
C18 Ni1 C1 C5 -78.4(5) no
C2 Ni1 C3 Ta1 75.8(3) no
C2 Ni1 C3 C2 0.0(2) no
C2 Ni1 C3 C4 135.0(4) no
C3 Ni1 C2 Ta1 -77.0(3) no
C3 Ni1 C2 C1 -135.0(4) no
C3 Ni1 C2 C3 0.0(2) no
C2 Ni1 C4 Ta1 62.2(2) no
C2 Ni1 C4 C3 -29.9(2) no
C2 Ni1 C4 C9 -139.9(4) no
C4 Ni1 C2 Ta1 -49.83(17) no
C4 Ni1 C2 C1 -107.8(3) no
C4 Ni1 C2 C3 27.2(2) no
C2 Ni1 C13 C14 -77.6(3) no
C2 Ni1 C13 C20 160.4(3) no
C13 Ni1 C2 Ta1 -154.73(19) no
C13 Ni1 C2 C1 147.3(2) no
C13 Ni1 C2 C3 -77.7(3) no
C2 Ni1 C14 C13 112.2(3) no
C2 Ni1 C14 C15 -128.8(4) no
C14 Ni1 C2 Ta1 168.21(19) no
C14 Ni1 C2 C1 110.2(3) no
C14 Ni1 C2 C3 -114.8(2) no
C2 Ni1 C17 C16 77.3(5) no
C2 Ni1 C17 C18 -161.0(2) no
C17 Ni1 C2 Ta1 76.8(3) no
C17 Ni1 C2 C1 18.8(4) no
C17 Ni1 C2 C3 153.8(2) no
C3 Ni1 C4 Ta1 92.1(4) no
C3 Ni1 C4 C3 -0.0(3) no
C3 Ni1 C4 C9 -110.0(5) no
C4 Ni1 C3 Ta1 -59.2(3) no
C4 Ni1 C3 C2 -135.0(4) no
C4 Ni1 C3 C4 -0.0(3) no
C3 Ni1 C13 C14 -119.3(3) no
C3 Ni1 C13 C20 118.7(3) no
C13 Ni1 C3 Ta1 -171.39(19) no
C13 Ni1 C3 C2 112.8(2) no
C13 Ni1 C3 C4 -112.2(3) no
C3 Ni1 C14 C13 70.3(3) no
C3 Ni1 C14 C15 -170.7(3) no
C14 Ni1 C3 Ta1 153.3(2) no
C14 Ni1 C3 C2 77.4(3) no
C14 Ni1 C3 C4 -147.6(3) no
C3 Ni1 C18 C17 151.9(3) no
C3 Ni1 C18 C19 -90.5(4) no
C18 Ni1 C3 Ta1 -82.6(4) no
C18 Ni1 C3 C2 -158.4(3) no
C18 Ni1 C3 C4 -23.4(5) no
C4 Ni1 C13 C14 -156.7(2) no
C4 Ni1 C13 C20 81.3(4) no
C13 Ni1 C4 Ta1 168.78(19) no
C13 Ni1 C4 C3 76.7(3) no
C13 Ni1 C4 C9 -33.3(4) no
C4 Ni1 C14 C13 37.5(5) no
C4 Ni1 C14 C15 156.5(3) no
C14 Ni1 C4 Ta1 145.6(3) no
C14 Ni1 C4 C3 53.6(5) no
C14 Ni1 C4 C9 -56.5(6) no
C4 Ni1 C17 C16 -178.2(3) no
C4 Ni1 C17 C18 -56.5(4) no
C17 Ni1 C4 Ta1 -71.8(3) no
C17 Ni1 C4 C3 -163.8(3) no
C17 Ni1 C4 C9 86.1(5) no
C4 Ni1 C18 C17 137.4(2) no
C4 Ni1 C18 C19 -105.1(3) no
C18 Ni1 C4 Ta1 -103.7(2) no
C18 Ni1 C4 C3 164.3(3) no
C18 Ni1 C4 C9 54.2(4) no
C13 Ni1 C14 C13 0.0(3) no
C13 Ni1 C14 C15 119.0(6) no
C14 Ni1 C13 C14 0.0(3) no
C14 Ni1 C13 C20 -122.0(5) no
C13 Ni1 C17 C16 -54.7(4) no
C13 Ni1 C17 C18 67.0(3) no
C17 Ni1 C13 C14 67.9(3) no
C17 Ni1 C13 C20 -54.1(4) no
C13 Ni1 C18 C17 -114.1(3) no
C13 Ni1 C18 C19 3.4(3) no
C18 Ni1 C13 C14 103.0(3) no
C18 Ni1 C13 C20 -19.0(3) no
C14 Ni1 C17 C16 -20.2(4) no
C14 Ni1 C17 C18 101.6(3) no
C17 Ni1 C14 C13 -113.5(3) no
C17 Ni1 C14 C15 5.5(4) no
C14 Ni1 C18 C17 -77.6(3) no
C14 Ni1 C18 C19 39.9(4) no
C18 Ni1 C14 C13 -76.0(3) no
C18 Ni1 C14 C15 43.0(4) no
C17 Ni1 C18 C17 -0.0(3) no
C17 Ni1 C18 C19 117.5(5) no
C18 Ni1 C17 C16 -121.7(6) no
C18 Ni1 C17 C18 0.0(3) no
Ta1 C1 C2 Ta1 -0.0 no
Ta1 C1 C2 Ni1 82.2(2) no
Ta1 C1 C2 C3 30.0(6) no
Ta1 C1 C5 C6 60.1(7) no
Ta1 C1 C5 C7 178.5(4) no
Ta1 C1 C5 C8 -58.1(7) no
Ni1 C1 C2 Ta1 -82.2(2) no
Ni1 C1 C2 Ni1 -0.000(18) no
Ni1 C1 C2 C3 -52.2(5) no
Ni1 C1 C5 C6 -158.3(3) no
Ni1 C1 C5 C7 -39.9(6) no
Ni1 C1 C5 C8 83.4(5) no
C2 C1 C5 C6 -73.7(7) no
C2 C1 C5 C7 44.7(7) no
C2 C1 C5 C8 168.0(5) no
C5 C1 C2 Ta1 151.8(7) no
C5 C1 C2 Ni1 -126.0(6) no
C5 C1 C2 C3 -178.2(5) no
Ta1 C2 C3 Ta1 -0.0 no
Ta1 C2 C3 Ni1 81.21(13) no
Ta1 C2 C3 C4 24.4(5) no
Ni1 C2 C3 Ta1 -81.21(13) no
Ni1 C2 C3 Ni1 0.000(19) no
Ni1 C2 C3 C4 -56.9(5) no
C1 C2 C3 Ta1 -25.8(5) no
C1 C2 C3 Ni1 55.5(5) no
C1 C2 C3 C4 -1.4(9) no
Ta1 C3 C4 Ta1 0.0 no
Ta1 C3 C4 Ni1 80.90(19) no
Ta1 C3 C4 C9 -154.5(6) no
Ni1 C3 C4 Ta1 -80.90(19) no
Ni1 C3 C4 Ni1 -0.00(2) no
Ni1 C3 C4 C9 124.6(5) no
C2 C3 C4 Ta1 -27.7(6) no
C2 C3 C4 Ni1 53.2(5) no
C2 C3 C4 C9 177.8(5) no
Ta1 C4 C9 C10 -162.3(4) no
Ta1 C4 C9 C11 75.7(7) no
Ta1 C4 C9 C12 -42.0(7) no
Ni1 C4 C9 C10 55.0(6) no
Ni1 C4 C9 C11 -66.9(5) no
Ni1 C4 C9 C12 175.4(3) no
C3 C4 C9 C10 -26.9(7) no
C3 C4 C9 C11 -148.8(5) no
C3 C4 C9 C12 93.5(6) no
Ni1 C13 C14 Ni1 -0.000(19) no
Ni1 C13 C14 C15 -102.0(4) no
Ni1 C13 C20 C19 31.5(5) no
C14 C13 C20 C19 -49.0(7) no
C20 C13 C14 Ni1 100.8(5) no
C20 C13 C14 C15 -1.2(8) no
Ni1 C14 C15 C16 10.3(7) no
C13 C14 C15 C16 89.9(7) no
C14 C15 C16 C17 -28.1(8) no
C15 C16 C17 Ni1 31.6(7) no
C15 C16 C17 C18 -48.6(8) no
Ni1 C17 C18 Ni1 -0.000(19) no
Ni1 C17 C18 C19 -104.5(5) no
C16 C17 C18 Ni1 101.0(6) no
C16 C17 C18 C19 -3.5(9) no
Ni1 C18 C19 C20 13.0(6) no
C17 C18 C19 C20 93.2(7) no
C18 C19 C20 C13 -29.9(7) no
